data_1554923
loop_
_publ_author_name
'Zhang, Si-Chen'
'Lei, Xin-Xin'
'Yang, Yong-jian'
'Luo, Yong-Chun'
'Zhang, Huan-Huan'
'Xu, Peng-Fei'

_publ_section_title
;
 Palladium catalysed [3 + 2]-annulation reaction of vinylcyclopropanes
 with pentafulvenes: synthesis of polysubstituted
 spiro[4,4]nona-6,8-dienes
;
_journal_issue 14
_journal_name_full 'Organic Chemistry Frontiers'
_journal_page_first 2415
_journal_paper_doi 10.1039/C9QO00467J
_journal_volume 6
_journal_year 2019
_chemical_formula_moiety 'C30 H25 N3 O3'
_chemical_formula_sum 'C30 H25 N3 O3'
_chemical_formula_weight 475.53
_space_group_crystal_system triclinic
_space_group_IT_number 2
_space_group_name_Hall '-P 1'
_space_group_name_H-M_alt 'P -1'
_atom_sites_solution_hydrogens mixed
_atom_sites_solution_primary direct
_audit_creation_date 2019-03-29
_audit_creation_method
;
Olex2 1.2
(compiled 2017.03.28 svn.r3405 for OlexSys, GUI svn.r5337)
;
_audit_update_record
;
2019-03-30 deposited with the CCDC.	2019-05-24 downloaded from the CCDC.
;
_cell_angle_alpha 97.570(13)
_cell_angle_beta 90.211(11)
_cell_angle_gamma 115.564(17)
_cell_formula_units_Z 2
_cell_length_a 8.9859(13)
_cell_length_b 10.004(2)
_cell_length_c 15.8029(18)
_cell_measurement_reflns_used 2657
_cell_measurement_temperature 293.00(10)
_cell_measurement_theta_max 68.9480
_cell_measurement_theta_min 9.8000
_cell_volume 1267.4(4)
_computing_cell_refinement
;
CrysAlisPro, Agilent Technologies,
Version 1.171.37.33 (release 27-03-2014 CrysAlis171 .NET)
(compiled Mar 27 2014,17:12:48)
;
_computing_data_collection
;
CrysAlisPro, Agilent Technologies,
Version 1.171.37.33 (release 27-03-2014 CrysAlis171 .NET)
(compiled Mar 27 2014,17:12:48)
;
_computing_data_reduction
;
CrysAlisPro, Agilent Technologies,
Version 1.171.37.33 (release 27-03-2014 CrysAlis171 .NET)
(compiled Mar 27 2014,17:12:48)
;
_computing_molecular_graphics 'Olex2 (Dolomanov et al., 2009)'
_computing_publication_material 'Olex2 (Dolomanov et al., 2009)'
_computing_structure_refinement 'ShelXL (Sheldrick, 2015)'
_computing_structure_solution 'ShelXS (Sheldrick, 2008)'
_diffrn_ambient_environment air
_diffrn_ambient_temperature 293.00(10)
_diffrn_detector 'CCD plate'
_diffrn_detector_area_resol_mean 16.0733
_diffrn_detector_type Eos
_diffrn_measured_fraction_theta_full 0.999
_diffrn_measured_fraction_theta_max 0.999
_diffrn_measurement_details
;
#__ type_ start__ end____ width___ exp.time_
  1 omega   94.00  128.00   2.0000    2.5000
omega____ theta____ kappa____ phi______ frames
    -      108.0000   38.0000   90.0000 17

#__ type_ start__ end____ width___ exp.time_
  2 omega  134.00  176.00   2.0000    2.5000
omega____ theta____ kappa____ phi______ frames
    -      108.0000   38.0000   90.0000 21

#__ type_ start__ end____ width___ exp.time_
  3 omega   72.00  122.00   2.0000    2.5000
omega____ theta____ kappa____ phi______ frames
    -       54.0000   57.0000   60.0000 25

#__ type_ start__ end____ width___ exp.time_
  4 omega   46.00  178.00   2.0000    2.5000
omega____ theta____ kappa____ phi______ frames
    -      108.0000  -12.0000   60.0000 66

#__ type_ start__ end____ width___ exp.time_
  5 omega   90.00  116.00   2.0000    2.5000
omega____ theta____ kappa____ phi______ frames
    -      108.0000 -111.0000  120.0000 13

#__ type_ start__ end____ width___ exp.time_
  6 omega   49.00  127.00   2.0000    2.5000
omega____ theta____ kappa____ phi______ frames
    -      108.0000  -77.0000   30.0000 39

#__ type_ start__ end____ width___ exp.time_
  7 omega   59.00  107.00   2.0000    2.5000
omega____ theta____ kappa____ phi______ frames
    -      108.0000 -111.0000  -60.0000 24

#__ type_ start__ end____ width___ exp.time_
  8 omega   99.00  125.00   2.0000    2.5000
omega____ theta____ kappa____ phi______ frames
    -      108.0000  -77.0000 -150.0000 13

#__ type_ start__ end____ width___ exp.time_
  9 omega   65.00  109.00   2.0000    2.5000
omega____ theta____ kappa____ phi______ frames
    -      108.0000 -111.0000 -150.0000 22

#__ type_ start__ end____ width___ exp.time_
 10 omega   53.00   79.00   2.0000    2.5000
omega____ theta____ kappa____ phi______ frames
    -      108.0000  -77.0000 -150.0000 13

#__ type_ start__ end____ width___ exp.time_
 11 omega   40.00  102.00   2.0000    2.5000
omega____ theta____ kappa____ phi______ frames
    -      108.0000  -50.0000 -120.0000 31

#__ type_ start__ end____ width___ exp.time_
 12 omega   45.00  109.00   2.0000    2.5000
omega____ theta____ kappa____ phi______ frames
    -       54.0000 -125.0000 -180.0000 32

#__ type_ start__ end____ width___ exp.time_
 13 omega   36.00   88.00   2.0000    2.5000
omega____ theta____ kappa____ phi______ frames
    -      108.0000  -25.0000  -90.0000 26

#__ type_ start__ end____ width___ exp.time_
 14 omega   39.00   91.00   2.0000    2.5000
omega____ theta____ kappa____ phi______ frames
    -      108.0000  -38.0000  -30.0000 26

#__ type_ start__ end____ width___ exp.time_
 15 omega   45.00  111.00   2.0000    2.5000
omega____ theta____ kappa____ phi______ frames
    -      108.0000 -111.0000   30.0000 33

#__ type_ start__ end____ width___ exp.time_
 16 omega   49.00  103.00   2.0000    2.5000
omega____ theta____ kappa____ phi______ frames
    -      108.0000  -50.0000   90.0000 27

#__ type_ start__ end____ width___ exp.time_
 17 omega   49.00   83.00   2.0000    2.5000
omega____ theta____ kappa____ phi______ frames
    -      108.0000  -50.0000  150.0000 17

#__ type_ start__ end____ width___ exp.time_
 18 omega   46.00   72.00   2.0000    2.5000
omega____ theta____ kappa____ phi______ frames
    -      108.0000 -111.0000  120.0000 13

#__ type_ start__ end____ width___ exp.time_
 19 omega   40.00   90.00   2.0000    2.5000
omega____ theta____ kappa____ phi______ frames
    -      108.0000  -25.0000   30.0000 25

#__ type_ start__ end____ width___ exp.time_
 20 omega   31.00  125.00   2.0000    2.5000
omega____ theta____ kappa____ phi______ frames
    -       54.0000   38.0000  -30.0000 47

#__ type_ start__ end____ width___ exp.time_
 21 omega   36.00   62.00   2.0000    2.5000
omega____ theta____ kappa____ phi______ frames
    -      108.0000  -25.0000 -150.0000 13

#__ type_ start__ end____ width___ exp.time_
 22 omega   37.00   83.00   2.0000    2.5000
omega____ theta____ kappa____ phi______ frames
    -      108.0000  -38.0000 -180.0000 23

#__ type_ start__ end____ width___ exp.time_
 23 omega   31.00   71.00   2.0000    2.5000
omega____ theta____ kappa____ phi______ frames
    -       54.0000  -99.0000  -30.0000 20

#__ type_ start__ end____ width___ exp.time_
 24 omega  -13.00   69.00   2.0000    2.5000
omega____ theta____ kappa____ phi______ frames
    -       54.0000  -57.0000    0.0000 41

#__ type_ start__ end____ width___ exp.time_
 25 omega  -15.00   59.00   2.0000    2.0000
omega____ theta____ kappa____ phi______ frames
    -        0.0000   57.0000  -60.0000 37

#__ type_ start__ end____ width___ exp.time_
 26 omega   31.00   67.00   2.0000    2.0000
omega____ theta____ kappa____ phi______ frames
    -        0.0000   57.0000 -180.0000 18

#__ type_ start__ end____ width___ exp.time_
 27 omega  -14.00   36.00   2.0000    2.5000
omega____ theta____ kappa____ phi______ frames
    -       54.0000  -38.0000   90.0000 25

#__ type_ start__ end____ width___ exp.time_
 28 omega  -15.00   79.00   2.0000    2.5000
omega____ theta____ kappa____ phi______ frames
    -       54.0000  -38.0000  150.0000 47

#__ type_ start__ end____ width___ exp.time_
 29 omega  -71.00  -23.00   2.0000    2.0000
omega____ theta____ kappa____ phi______ frames
    -        0.0000  149.0000   36.0000 24
;
_diffrn_measurement_device 'four-circle diffractometer'
_diffrn_measurement_device_type 'SuperNova, Dual, Cu at zero, Eos'
_diffrn_measurement_method '\w scans'
_diffrn_orient_matrix_UB_11 -0.0656288000
_diffrn_orient_matrix_UB_12 -0.1674062000
_diffrn_orient_matrix_UB_13 0.0080761000
_diffrn_orient_matrix_UB_21 -0.1372622000
_diffrn_orient_matrix_UB_22 -0.0383784000
_diffrn_orient_matrix_UB_23 -0.0703599000
_diffrn_orient_matrix_UB_31 0.1146005000
_diffrn_orient_matrix_UB_32 -0.0168554000
_diffrn_orient_matrix_UB_33 -0.0685534000
_diffrn_radiation_monochromator mirror
_diffrn_radiation_probe x-ray
_diffrn_radiation_type CuK\a
_diffrn_radiation_wavelength 1.54184
_diffrn_reflns_av_R_equivalents 0.0223
_diffrn_reflns_av_unetI/netI 0.0398
_diffrn_reflns_Laue_measured_fraction_full 0.999
_diffrn_reflns_Laue_measured_fraction_max 0.999
_diffrn_reflns_limit_h_max 10
_diffrn_reflns_limit_h_min -7
_diffrn_reflns_limit_k_max 11
_diffrn_reflns_limit_k_min -11
_diffrn_reflns_limit_l_max 16
_diffrn_reflns_limit_l_min -18
_diffrn_reflns_number 8173
_diffrn_reflns_point_group_measured_fraction_full 0.999
_diffrn_reflns_point_group_measured_fraction_max 0.999
_diffrn_reflns_theta_full 66.600
_diffrn_reflns_theta_max 66.600
_diffrn_reflns_theta_min 4.955
_diffrn_source 'sealed X-ray tube'
_diffrn_source_type 'SuperNova (Cu) X-ray Source'
_exptl_absorpt_coefficient_mu 0.654
_exptl_absorpt_correction_T_max 1.00000
_exptl_absorpt_correction_T_min 0.88927
_exptl_absorpt_correction_type multi-scan
_exptl_absorpt_process_details
;
CrysAlisPro, Agilent Technologies,
Version 1.171.37.33 (release 27-03-2014 CrysAlis171 .NET)
(compiled Mar 27 2014,17:12:48)
Empirical absorption correction using spherical harmonics,
 implemented in SCALE3 ABSPACK scaling algorithm.
;
_exptl_crystal_colour 'clear light colourless'
_exptl_crystal_colour_lustre clear
_exptl_crystal_colour_modifier light
_exptl_crystal_colour_primary colourless
_exptl_crystal_density_diffrn 1.246
_exptl_crystal_description block
_exptl_crystal_F_000 500
_exptl_crystal_size_max 0.21
_exptl_crystal_size_mid 0.15
_exptl_crystal_size_min 0.14
_refine_diff_density_max 0.161
_refine_diff_density_min -0.218
_refine_diff_density_rms 0.038
_refine_ls_extinction_method none
_refine_ls_goodness_of_fit_ref 1.029
_refine_ls_hydrogen_treatment mixed
_refine_ls_matrix_type full
_refine_ls_number_parameters 334
_refine_ls_number_reflns 4466
_refine_ls_number_restraints 0
_refine_ls_restrained_S_all 1.029
_refine_ls_R_factor_all 0.0585
_refine_ls_R_factor_gt 0.0458
_refine_ls_shift/su_max 0.000
_refine_ls_shift/su_mean 0.000
_refine_ls_structure_factor_coef Fsqd
_refine_ls_weighting_details 'w=1/[\s^2^(Fo^2^)+(0.0550P)^2^+0.1938P] where P=(Fo^2^+2Fc^2^)/3'
_refine_ls_weighting_scheme calc
_refine_ls_wR_factor_gt 0.1141
_refine_ls_wR_factor_ref 0.1273
_reflns_Friedel_coverage 0.000
_reflns_number_gt 3530
_reflns_number_total 4466
_reflns_threshold_expression 'I > 2\s(I)'
_cod_data_source_file c9qo00467j2.cif
_cod_data_source_block zhangsc_0329
_cod_original_cell_volume 1267.5(4)
_cod_database_code 1554923
_shelx_shelxl_version_number 2018/3
_shelx_space_group_comment
;
The symmetry employed for this shelxl refinement is uniquely defined
by the following loop, which should always be used as a source of
symmetry information in preference to the above space-group names.
They are only intended as comments.
;
_reflns_odcompleteness_completeness 99.76
_reflns_odcompleteness_iscentric 1
_reflns_odcompleteness_theta 66.97
_olex2_refinement_description
;
1. Fixed Uiso
 At 1.2 times of:
  All C(H) groups, All C(H,H) groups
 At 1.5 times of:
  All C(H,H,H) groups
2.a Ternary CH refined with riding coordinates:
 C1(H1), C2(H2), C3(H3), C4(H4), C6(H6), C9(H9)
2.b Secondary CH2 refined with riding coordinates:
 C7(H7A,H7B)
2.c Aromatic/amide H refined with riding coordinates:
 C13(H13), C14(H14), C15(H15), C16(H16), C17(H17), C18(H18), C19(H19),
 C20(H20), C25(H25), C26(H26), C28(H28), C29(H29)
2.d Idealised Me refined as rotating group:
 C30(H30A,H30B,H30C)
;
_olex2_date_sample_data_collection 2019-03-29
_olex2_submission_special_instructions 'No special instructions were received'

loop_
_space_group_symop_operation_xyz
'x, y, z'
'-x, -y, -z'

loop_
_atom_site_label
_atom_site_type_symbol
_atom_site_fract_x
_atom_site_fract_y
_atom_site_fract_z
_atom_site_U_iso_or_equiv
_atom_site_adp_type
_atom_site_occupancy
_atom_site_site_symmetry_order
_atom_site_calc_flag
_atom_site_refinement_flags_posn
O1 O 0.31595(17) 0.75395(16) 0.15671(10) 0.0594(4) Uani 1 1 d .
O2 O 0.37957(16) 0.46393(17) 0.34044(9) 0.0560(4) Uani 1 1 d .
O3 O -0.2822(3) 0.2432(2) 0.57911(9) 0.0789(5) Uani 1 1 d .
N1 N 0.38714(17) 0.62545(17) 0.24719(9) 0.0403(4) Uani 1 1 d .
N2 N -0.4502(3) 0.3500(3) 0.05596(12) 0.0690(6) Uani 1 1 d .
N3 N -0.6625(2) 0.1274(2) 0.26690(12) 0.0584(5) Uani 1 1 d .
C1 C 0.04616(19) 0.2883(2) 0.22265(11) 0.0358(4) Uani 1 1 d .
H1 H 0.020325 0.204607 0.254924 0.043 Uiso 1 1 calc R
C2 C 0.1253(2) 0.4475(2) 0.27608(11) 0.0361(4) Uani 1 1 d .
H2 H 0.068561 0.451362 0.328539 0.043 Uiso 1 1 calc R
C3 C 0.1027(2) 0.5447(2) 0.21449(11) 0.0367(4) Uani 1 1 d .
H3 H 0.037532 0.595856 0.238787 0.044 Uiso 1 1 calc R
C4 C 0.0103(2) 0.4301(2) 0.13247(10) 0.0350(4) Uani 1 1 d .
H4 H -0.044706 0.463821 0.092229 0.042 Uiso 1 1 calc R
C5 C -0.10378(19) 0.29062(19) 0.17403(10) 0.0321(4) Uani 1 1 d .
C6 C -0.1999(2) 0.1414(2) 0.11026(11) 0.0377(4) Uani 1 1 d .
H6 H -0.152950 0.072104 0.119669 0.045 Uiso 1 1 calc R
C7 C -0.3787(2) 0.0755(2) 0.13784(12) 0.0410(4) Uani 1 1 d .
H7A H -0.456542 0.019541 0.089082 0.049 Uiso 1 1 calc R
H7B H -0.392407 0.009801 0.180134 0.049 Uiso 1 1 calc R
C8 C -0.4042(2) 0.2124(2) 0.17600(11) 0.0377(4) Uani 1 1 d .
C9 C -0.23621(19) 0.3181(2) 0.22906(10) 0.0344(4) Uani 1 1 d .
H9 H -0.217816 0.421741 0.227888 0.041 Uiso 1 1 calc R
C10 C 0.3080(2) 0.5077(2) 0.29463(11) 0.0403(4) Uani 1 1 d .
C11 C 0.2762(2) 0.6554(2) 0.20025(12) 0.0411(4) Uani 1 1 d .
C12 C 0.5636(2) 0.7006(2) 0.24502(13) 0.0440(4) Uani 1 1 d .
C13 C 0.6332(2) 0.7065(3) 0.16741(14) 0.0559(5) Uani 1 1 d .
H13 H 0.567049 0.664623 0.116663 0.067 Uiso 1 1 calc R
C14 C 0.8047(3) 0.7766(3) 0.16644(17) 0.0675(7) Uani 1 1 d .
H14 H 0.853797 0.781575 0.114527 0.081 Uiso 1 1 calc R
C15 C 0.9015(3) 0.8381(3) 0.24115(18) 0.0688(7) Uani 1 1 d .
H15 H 1.015944 0.884846 0.239813 0.083 Uiso 1 1 calc R
C16 C 0.8302(3) 0.8311(3) 0.31819(17) 0.0669(7) Uani 1 1 d .
H16 H 0.896526 0.873233 0.368857 0.080 Uiso 1 1 calc R
C17 C 0.6599(2) 0.7614(2) 0.32062(14) 0.0560(5) Uani 1 1 d .
H17 H 0.611264 0.755827 0.372678 0.067 Uiso 1 1 calc R
C18 C 0.1552(2) 0.2946(2) 0.14921(11) 0.0414(4) Uani 1 1 d .
H18 H 0.225062 0.247881 0.142579 0.050 Uiso 1 1 calc R
C19 C 0.1346(2) 0.3773(2) 0.09612(11) 0.0408(4) Uani 1 1 d .
H19 H 0.186817 0.399275 0.045643 0.049 Uiso 1 1 calc R
C20 C -0.1980(2) 0.1538(2) 0.01665(12) 0.0449(5) Uani 1 1 d .
H20 H -0.215496 0.231641 -0.000458 0.054 Uiso 1 1 calc R
C21 C -0.1733(3) 0.0625(3) -0.04243(16) 0.0642(7) Uani 1 1 d .
H21A H -0.175(3) 0.074(3) -0.1054(18) 0.084(8) Uiso 1 1 d .
H21B H -0.144(3) -0.007(3) -0.0239(15) 0.068(8) Uiso 1 1 d .
C22 C -0.4328(2) 0.2891(2) 0.10834(12) 0.0448(5) Uani 1 1 d .
C23 C -0.5488(2) 0.1677(2) 0.22865(12) 0.0438(4) Uani 1 1 d .
C24 C -0.2435(2) 0.2935(2) 0.32138(11) 0.0365(4) Uani 1 1 d .
C25 C -0.2599(3) 0.3974(2) 0.38283(12) 0.0516(5) Uani 1 1 d .
H25 H -0.263045 0.482079 0.366382 0.062 Uiso 1 1 calc R
C26 C -0.2716(3) 0.3787(3) 0.46785(14) 0.0678(7) Uani 1 1 d .
H26 H -0.281257 0.450863 0.508007 0.081 Uiso 1 1 calc R
C27 C -0.2689(3) 0.2528(3) 0.49339(12) 0.0529(5) Uani 1 1 d .
C28 C -0.2530(2) 0.1472(2) 0.43393(12) 0.0462(5) Uani 1 1 d .
H28 H -0.249962 0.062716 0.450800 0.055 Uiso 1 1 calc R
C29 C -0.2414(2) 0.1674(2) 0.34840(11) 0.0418(4) Uani 1 1 d .
H29 H -0.232037 0.095000 0.308337 0.050 Uiso 1 1 calc R
C30 C -0.2892(3) 0.1124(3) 0.60713(14) 0.0708(7) Uani 1 1 d .
H30A H -0.379942 0.026157 0.576698 0.106 Uiso 1 1 calc GR
H30B H -0.304527 0.117230 0.667348 0.106 Uiso 1 1 calc GR
H30C H -0.187739 0.104906 0.596397 0.106 Uiso 1 1 calc GR

loop_
_atom_site_aniso_label
_atom_site_aniso_U_11
_atom_site_aniso_U_22
_atom_site_aniso_U_33
_atom_site_aniso_U_23
_atom_site_aniso_U_13
_atom_site_aniso_U_12
O1 0.0441(8) 0.0500(9) 0.0746(10) 0.0283(8) 0.0001(7) 0.0065(7)
O2 0.0407(7) 0.0612(9) 0.0608(9) 0.0161(7) -0.0125(6) 0.0154(7)
O3 0.1312(16) 0.0784(12) 0.0364(8) 0.0145(8) 0.0153(9) 0.0527(12)
N1 0.0265(7) 0.0435(9) 0.0418(8) 0.0056(7) -0.0025(6) 0.0071(6)
N2 0.0759(14) 0.0897(15) 0.0578(12) 0.0248(11) 0.0047(10) 0.0476(12)
N3 0.0384(9) 0.0726(13) 0.0618(11) 0.0189(10) 0.0136(8) 0.0193(9)
C1 0.0272(8) 0.0384(10) 0.0398(9) 0.0074(8) -0.0031(7) 0.0120(7)
C2 0.0280(8) 0.0423(10) 0.0326(9) 0.0059(7) -0.0015(6) 0.0102(7)
C3 0.0267(8) 0.0396(10) 0.0395(9) 0.0061(8) -0.0002(7) 0.0105(7)
C4 0.0280(8) 0.0413(10) 0.0330(9) 0.0101(7) -0.0009(6) 0.0111(7)
C5 0.0255(8) 0.0363(9) 0.0322(8) 0.0067(7) -0.0001(6) 0.0108(7)
C6 0.0281(8) 0.0389(10) 0.0411(10) 0.0015(8) -0.0019(7) 0.0113(7)
C7 0.0297(9) 0.0404(10) 0.0434(10) 0.0065(8) -0.0014(7) 0.0064(8)
C8 0.0244(8) 0.0474(11) 0.0381(9) 0.0103(8) 0.0019(7) 0.0114(7)
C9 0.0251(8) 0.0372(9) 0.0371(9) 0.0066(7) 0.0008(7) 0.0098(7)
C10 0.0324(9) 0.0423(10) 0.0386(9) 0.0036(8) -0.0061(7) 0.0099(8)
C11 0.0327(9) 0.0385(10) 0.0441(10) 0.0052(8) -0.0001(7) 0.0082(8)
C12 0.0258(8) 0.0419(10) 0.0560(11) 0.0035(9) -0.0004(8) 0.0082(8)
C13 0.0389(10) 0.0612(14) 0.0572(13) 0.0084(11) 0.0056(9) 0.0121(10)
C14 0.0426(12) 0.0711(16) 0.0828(17) 0.0191(14) 0.0188(11) 0.0169(11)
C15 0.0304(10) 0.0631(15) 0.104(2) 0.0141(14) 0.0051(12) 0.0112(10)
C16 0.0346(11) 0.0673(15) 0.0832(17) -0.0063(13) -0.0149(11) 0.0126(10)
C17 0.0339(10) 0.0594(13) 0.0617(13) -0.0047(11) -0.0054(9) 0.0121(9)
C18 0.0280(9) 0.0488(11) 0.0441(10) -0.0014(8) -0.0012(7) 0.0159(8)
C19 0.0283(8) 0.0496(11) 0.0353(9) 0.0030(8) 0.0037(7) 0.0092(8)
C20 0.0312(9) 0.0509(11) 0.0420(10) 0.0008(9) -0.0016(7) 0.0098(8)
C21 0.0491(12) 0.0848(19) 0.0503(13) -0.0131(13) -0.0035(10) 0.0279(13)
C22 0.0332(9) 0.0606(13) 0.0435(10) 0.0147(9) 0.0039(8) 0.0211(9)
C23 0.0280(9) 0.0557(12) 0.0444(10) 0.0130(9) 0.0022(8) 0.0135(8)
C24 0.0279(8) 0.0434(10) 0.0355(9) 0.0054(8) 0.0029(7) 0.0130(7)
C25 0.0680(13) 0.0528(12) 0.0421(11) 0.0080(9) 0.0071(9) 0.0335(11)
C26 0.105(2) 0.0671(15) 0.0418(12) 0.0057(11) 0.0125(12) 0.0478(15)
C27 0.0642(13) 0.0600(13) 0.0339(10) 0.0081(9) 0.0057(9) 0.0261(11)
C28 0.0497(11) 0.0476(11) 0.0412(10) 0.0114(9) 0.0056(8) 0.0199(9)
C29 0.0420(10) 0.0440(11) 0.0376(10) 0.0069(8) 0.0061(8) 0.0170(8)
C30 0.0904(18) 0.0794(18) 0.0434(12) 0.0198(12) 0.0047(11) 0.0347(15)

loop_
_atom_type_symbol
_atom_type_description
_atom_type_scat_dispersion_real
_atom_type_scat_dispersion_imag
_atom_type_scat_source
C C 0.0181 0.0091 'International Tables Vol C Tables 4.2.6.8 and 6.1.1.4'
H H 0.0000 0.0000 'International Tables Vol C Tables 4.2.6.8 and 6.1.1.4'
N N 0.0311 0.0180 'International Tables Vol C Tables 4.2.6.8 and 6.1.1.4'
O O 0.0492 0.0322 'International Tables Vol C Tables 4.2.6.8 and 6.1.1.4'

loop_
_geom_angle_atom_site_label_1
_geom_angle_atom_site_label_2
_geom_angle_atom_site_label_3
_geom_angle
C27 O3 C30 117.77(18)
C10 N1 C12 122.67(15)
C11 N1 C10 112.82(14)
C11 N1 C12 124.45(15)
C2 C1 H1 115.9
C2 C1 C5 101.56(13)
C5 C1 H1 115.9
C18 C1 H1 115.9
C18 C1 C2 105.77(14)
C18 C1 C5 99.59(13)
C1 C2 H2 111.5
C3 C2 C1 102.66(13)
C3 C2 H2 111.5
C10 C2 C1 113.47(14)
C10 C2 H2 111.5
C10 C2 C3 105.76(14)
C2 C3 H3 111.4
C2 C3 C4 103.91(14)
C4 C3 H3 111.4
C11 C3 C2 104.93(13)
C11 C3 H3 111.4
C11 C3 C4 113.41(14)
C3 C4 H4 116.3
C5 C4 C3 100.59(13)
C5 C4 H4 116.3
C19 C4 C3 104.94(13)
C19 C4 H4 116.3
C19 C4 C5 100.02(14)
C1 C5 C4 92.36(12)
C1 C5 C6 111.25(13)
C1 C5 C9 117.69(13)
C4 C5 C6 115.75(13)
C4 C5 C9 112.86(14)
C6 C5 C9 106.84(13)
C5 C6 H6 107.9
C7 C6 C5 105.45(13)
C7 C6 H6 107.9
C20 C6 C5 116.95(15)
C20 C6 H6 107.9
C20 C6 C7 110.46(14)
C6 C7 H7A 110.9
C6 C7 H7B 110.9
H7A C7 H7B 108.9
C8 C7 C6 104.50(14)
C8 C7 H7A 110.9
C8 C7 H7B 110.9
C7 C8 C9 103.94(13)
C22 C8 C7 111.35(15)
C22 C8 C9 109.73(15)
C22 C8 C23 107.86(15)
C23 C8 C7 110.71(16)
C23 C8 C9 113.28(15)
C5 C9 C8 103.21(13)
C5 C9 H9 107.6
C8 C9 H9 107.6
C24 C9 C5 118.79(14)
C24 C9 C8 111.49(13)
C24 C9 H9 107.6
O2 C10 N1 124.15(16)
O2 C10 C2 127.62(17)
N1 C10 C2 108.21(15)
O1 C11 N1 124.47(17)
O1 C11 C3 127.28(17)
N1 C11 C3 108.24(15)
C13 C12 N1 119.23(17)
C13 C12 C17 121.33(18)
C17 C12 N1 119.41(17)
C12 C13 H13 120.7
C12 C13 C14 118.6(2)
C14 C13 H13 120.7
C13 C14 H14 119.7
C15 C14 C13 120.6(2)
C15 C14 H14 119.7
C14 C15 H15 119.9
C14 C15 C16 120.2(2)
C16 C15 H15 119.9
C15 C16 H16 119.9
C15 C16 C17 120.2(2)
C17 C16 H16 119.9
C12 C17 C16 119.1(2)
C12 C17 H17 120.4
C16 C17 H17 120.4
C1 C18 H18 125.7
C19 C18 C1 108.61(16)
C19 C18 H18 125.7
C4 C19 H19 126.3
C18 C19 C4 107.37(15)
C18 C19 H19 126.3
C6 C20 H20 117.8
C21 C20 C6 124.3(2)
C21 C20 H20 117.8
C20 C21 H21A 121.6(15)
C20 C21 H21B 116.7(15)
H21A C21 H21B 121(2)
N2 C22 C8 178.1(2)
N3 C23 C8 177.0(2)
C25 C24 C9 119.18(17)
C25 C24 C29 117.38(17)
C29 C24 C9 123.39(16)
C24 C25 H25 119.1
C26 C25 C24 121.7(2)
C26 C25 H25 119.1
C25 C26 H26 120.0
C25 C26 C27 120.0(2)
C27 C26 H26 120.0
O3 C27 C26 116.0(2)
O3 C27 C28 124.2(2)
C28 C27 C26 119.79(19)
C27 C28 H28 120.2
C27 C28 C29 119.60(19)
C29 C28 H28 120.2
C24 C29 H29 119.2
C28 C29 C24 121.52(18)
C28 C29 H29 119.2
O3 C30 H30A 109.5
O3 C30 H30B 109.5
O3 C30 H30C 109.5
H30A C30 H30B 109.5
H30A C30 H30C 109.5
H30B C30 H30C 109.5

loop_
_geom_bond_atom_site_label_1
_geom_bond_atom_site_label_2
_geom_bond_distance
O1 C11 1.204(2)
O2 C10 1.206(2)
O3 C27 1.373(2)
O3 C30 1.412(3)
N1 C10 1.403(2)
N1 C11 1.394(2)
N1 C12 1.435(2)
N2 C22 1.138(3)
N3 C23 1.134(2)
C1 H1 0.9800
C1 C2 1.556(2)
C1 C5 1.559(2)
C1 C18 1.511(2)
C2 H2 0.9800
C2 C3 1.534(2)
C2 C10 1.497(2)
C3 H3 0.9800
C3 C4 1.569(2)
C3 C11 1.513(2)
C4 H4 0.9800
C4 C5 1.562(2)
C4 C19 1.513(2)
C5 C6 1.573(2)
C5 C9 1.573(2)
C6 H6 0.9800
C6 C7 1.540(2)
C6 C20 1.500(2)
C7 H7A 0.9700
C7 H7B 0.9700
C7 C8 1.532(3)
C8 C9 1.575(2)
C8 C22 1.477(3)
C8 C23 1.478(2)
C9 H9 0.9800
C9 C24 1.508(2)
C12 C13 1.375(3)
C12 C17 1.376(3)
C13 H13 0.9300
C13 C14 1.392(3)
C14 H14 0.9300
C14 C15 1.367(3)
C15 H15 0.9300
C15 C16 1.374(3)
C16 H16 0.9300
C16 C17 1.384(3)
C17 H17 0.9300
C18 H18 0.9300
C18 C19 1.318(3)
C19 H19 0.9300
C20 H20 0.9300
C20 C21 1.307(3)
C21 H21A 1.02(3)
C21 H21B 0.92(2)
C24 C25 1.383(3)
C24 C29 1.391(3)
C25 H25 0.9300
C25 C26 1.379(3)
C26 H26 0.9300
C26 C27 1.382(3)
C27 C28 1.375(3)
C28 H28 0.9300
C28 C29 1.390(2)
C29 H29 0.9300
C30 H30A 0.9600
C30 H30B 0.9600
C30 H30C 0.9600

loop_
_geom_torsion_atom_site_label_1
_geom_torsion_atom_site_label_2
_geom_torsion_atom_site_label_3
_geom_torsion_atom_site_label_4
_geom_torsion
O3 C27 C28 C29 179.6(2)
N1 C12 C13 C14 -178.4(2)
N1 C12 C17 C16 178.7(2)
C1 C2 C3 C4 0.81(16)
C1 C2 C3 C11 -118.51(14)
C1 C2 C10 O2 -68.5(2)
C1 C2 C10 N1 110.08(17)
C1 C5 C6 C7 122.06(15)
C1 C5 C6 C20 -114.76(16)
C1 C5 C9 C8 -142.59(15)
C1 C5 C9 C24 -18.6(2)
C1 C18 C19 C4 0.09(19)
C2 C1 C5 C4 57.86(14)
C2 C1 C5 C6 176.72(13)
C2 C1 C5 C9 -59.57(18)
C2 C1 C18 C19 -70.75(17)
C2 C3 C4 C5 35.91(15)
C2 C3 C4 C19 -67.57(16)
C2 C3 C11 O1 -179.14(19)
C2 C3 C11 N1 0.57(19)
C3 C2 C10 O2 179.77(19)
C3 C2 C10 N1 -1.68(19)
C3 C4 C5 C1 -56.47(14)
C3 C4 C5 C6 -171.47(13)
C3 C4 C5 C9 65.00(16)
C3 C4 C19 C18 69.53(18)
C4 C3 C11 O1 68.1(3)
C4 C3 C11 N1 -112.16(16)
C4 C5 C6 C7 -134.25(15)
C4 C5 C6 C20 -11.1(2)
C4 C5 C9 C8 111.65(15)
C4 C5 C9 C24 -124.40(16)
C5 C1 C2 C3 -37.51(15)
C5 C1 C2 C10 -151.15(14)
C5 C1 C18 C19 34.25(18)
C5 C4 C19 C18 -34.37(17)
C5 C6 C7 C8 29.85(17)
C5 C6 C20 C21 135.7(2)
C5 C9 C24 C25 135.92(18)
C5 C9 C24 C29 -46.8(2)
C6 C5 C9 C8 -16.68(17)
C6 C5 C9 C24 107.27(16)
C6 C7 C8 C9 -40.75(17)
C6 C7 C8 C22 77.31(17)
C6 C7 C8 C23 -162.70(14)
C7 C6 C20 C21 -103.7(2)
C7 C8 C9 C5 35.15(16)
C7 C8 C9 C24 -93.47(16)
C8 C9 C24 C25 -104.3(2)
C8 C9 C24 C29 73.0(2)
C9 C5 C6 C7 -7.63(17)
C9 C5 C6 C20 115.56(16)
C9 C24 C25 C26 178.3(2)
C9 C24 C29 C28 -178.20(16)
C10 N1 C11 O1 177.98(19)
C10 N1 C11 C3 -1.7(2)
C10 N1 C12 C13 123.9(2)
C10 N1 C12 C17 -54.2(3)
C10 C2 C3 C4 119.98(14)
C10 C2 C3 C11 0.67(18)
C11 N1 C10 O2 -179.21(18)
C11 N1 C10 C2 2.2(2)
C11 N1 C12 C13 -53.0(3)
C11 N1 C12 C17 128.9(2)
C11 C3 C4 C5 149.26(14)
C11 C3 C4 C19 45.78(19)
C12 N1 C10 O2 3.6(3)
C12 N1 C10 C2 -175.05(16)
C12 N1 C11 O1 -4.8(3)
C12 N1 C11 C3 175.44(16)
C12 C13 C14 C15 0.0(4)
C13 C12 C17 C16 0.6(3)
C13 C14 C15 C16 0.1(4)
C14 C15 C16 C17 0.1(4)
C15 C16 C17 C12 -0.5(4)
C17 C12 C13 C14 -0.4(3)
C18 C1 C2 C3 66.05(16)
C18 C1 C2 C10 -47.59(18)
C18 C1 C5 C4 -50.55(15)
C18 C1 C5 C6 68.30(16)
C18 C1 C5 C9 -167.98(14)
C19 C4 C5 C1 50.95(14)
C19 C4 C5 C6 -64.06(16)
C19 C4 C5 C9 172.42(13)
C20 C6 C7 C8 -97.38(17)
C22 C8 C9 C5 -84.03(17)
C22 C8 C9 C24 147.35(15)
C23 C8 C9 C5 155.38(15)
C23 C8 C9 C24 26.8(2)
C24 C25 C26 C27 -0.7(4)
C25 C24 C29 C28 -0.8(3)
C25 C26 C27 O3 -179.6(2)
C25 C26 C27 C28 0.6(4)
C26 C27 C28 C29 -0.7(3)
C27 C28 C29 C24 0.8(3)
C29 C24 C25 C26 0.8(3)
C30 O3 C27 C26 176.6(2)
C30 O3 C27 C28 -3.7(4)

loop_
_smtbx_masks_void_nr
_smtbx_masks_void_average_x
_smtbx_masks_void_average_y
_smtbx_masks_void_average_z
_smtbx_masks_void_volume
_smtbx_masks_void_count_electrons
1 -0.534 -0.534 0.500 116.3 13.4
